data_7107852
loop_
_publ_author_name
'Robert S. P. Turbervill'
'Jose M. Goicoechea'

_publ_contact_author_fax '+44 1865 272690'
_publ_section_title
;
 Synthesis of 1,2,3-tripnictolide anions by reaction of group 15 Zintl
 ions with acetylene. Isolation of [E/3C/2H/2]^-^ (E = P, As) and
 preliminary reactivity studies
;
_journal_name_full Chem.Commun.
_journal_page_first 6100
_journal_paper_doi 10.1039/c2cc32244g
_journal_volume 48
_journal_year 2012
_chemical_formula_moiety 'C12 H24 K O6, C2 H2 P3'
_chemical_formula_sum 'C14 H26 K O6 P3'
_chemical_formula_weight 422.36
_chemical_name_systematic
;
[K(18-crown-6)][P3C2H2]
;
_space_group_IT_number 11
_symmetry_cell_setting monoclinic
_symmetry_space_group_name_Hall '-P 2yb'
_symmetry_space_group_name_H-M 'P 1 21/m 1'
_atom_sites_solution_hydrogens geom
_atom_sites_solution_primary direct
_atom_sites_solution_secondary difmap
_audit_creation_method SHELXL-97
_cell_angle_alpha 90.00
_cell_angle_beta 99.3280(10)
_cell_angle_gamma 90.00
_cell_formula_units_Z 4
_cell_length_a 9.08640(10)
_cell_length_b 15.5733(2)
_cell_length_c 14.6129(2)
_cell_measurement_reflns_used 6998
_cell_measurement_temperature 150(2)
_cell_measurement_theta_max 76.0842
_cell_measurement_theta_min 3.0621
_cell_volume 2040.46(4)
_computing_cell_refinement
;
CrysAlisPro, Agilent Technologies,
Version 1.171.35.11 (release 16-05-2011 CrysAlis171 .NET)
(compiled May 16 2011,17:55:39)
;
_computing_data_collection
;
CrysAlisPro, Agilent Technologies,
Version 1.171.35.11 (release 16-05-2011 CrysAlis171 .NET)
(compiled May 16 2011,17:55:39)
;
_computing_data_reduction
;
CrysAlisPro, Agilent Technologies,
Version 1.171.35.11 (release 16-05-2011 CrysAlis171 .NET)
(compiled May 16 2011,17:55:39)
;
_computing_molecular_graphics 'WinGX (Farrugia, 2005)'
_computing_publication_material 'XCIF (Sheldrick, 2001)'
_computing_structure_refinement 'SHELXL-97 (Sheldrick, 1997)'
_computing_structure_solution 'SHELXS-97 (Sheldrick, 1990)'
_diffrn_ambient_temperature 150(2)
_diffrn_detector_area_resol_mean 10.5035
_diffrn_measured_fraction_theta_full 0.987
_diffrn_measured_fraction_theta_max 0.987
_diffrn_measurement_device_type 'Xcalibur, Atlas, Gemini'
_diffrn_measurement_method 'omega scans'
_diffrn_radiation_monochromator mirror
_diffrn_radiation_source 'Nova (Cu) X-ray Source'
_diffrn_radiation_type CuK\a
_diffrn_radiation_wavelength 1.54184
_diffrn_reflns_av_R_equivalents 0.0181
_diffrn_reflns_av_sigmaI/netI 0.0187
_diffrn_reflns_limit_h_max 11
_diffrn_reflns_limit_h_min -10
_diffrn_reflns_limit_k_max 19
_diffrn_reflns_limit_k_min -19
_diffrn_reflns_limit_l_max 18
_diffrn_reflns_limit_l_min -12
_diffrn_reflns_number 10326
_diffrn_reflns_theta_full 76.28
_diffrn_reflns_theta_max 76.28
_diffrn_reflns_theta_min 3.06
_exptl_absorpt_coefficient_mu 4.732
_exptl_absorpt_correction_T_max 0.3963
_exptl_absorpt_correction_T_min 0.2960
_exptl_absorpt_correction_type multi-scan
_exptl_absorpt_process_details
;
CrysAlisPro, Agilent Technologies,
Version 1.171.35.11 (release 16-05-2011 CrysAlis171 .NET)
(compiled May 16 2011,17:55:39)
Empirical absorption correction using spherical harmonics,
implemented in SCALE3 ABSPACK scaling algorithm.
;
_exptl_crystal_colour yellow
_exptl_crystal_density_diffrn 1.375
_exptl_crystal_density_meas ?
_exptl_crystal_density_method 'not measured'
_exptl_crystal_description block
_exptl_crystal_F_000 888
_exptl_crystal_size_max 0.34
_exptl_crystal_size_mid 0.30
_exptl_crystal_size_min 0.24
_refine_diff_density_max 0.765
_refine_diff_density_min -0.966
_refine_diff_density_rms 0.063
_refine_ls_extinction_method none
_refine_ls_goodness_of_fit_ref 1.068
_refine_ls_hydrogen_treatment constr
_refine_ls_matrix_type full
_refine_ls_number_parameters 248
_refine_ls_number_reflns 4387
_refine_ls_number_restraints 15
_refine_ls_restrained_S_all 1.326
_refine_ls_R_factor_all 0.0450
_refine_ls_R_factor_gt 0.0433
_refine_ls_shift/su_max 0.001
_refine_ls_shift/su_mean 0.000
_refine_ls_structure_factor_coef Fsqd
_refine_ls_weighting_details 'calc w=1/[\s^2^(Fo^2^)+(0.0610P)^2^+1.4170P] where P=(Fo^2^+2Fc^2^)/3'
_refine_ls_weighting_scheme calc
_refine_ls_wR_factor_gt 0.1170
_refine_ls_wR_factor_ref 0.1187
_reflns_number_gt 4155
_reflns_number_total 4387
_reflns_threshold_expression >2\s(I)
_cod_data_source_file c2cc32244g.txt
_cod_data_source_block 1b
_cod_depositor_comments
;
The following automatic conversions were performed:

'_exptl_crystal_density_meas' value 'not measured' was changed to '?'
- the value is perceived as not measured.

Automatic conversion script
Id: cif_fix_values 3008 2015-01-20 13:52:24Z robertas 

The following automatic conversions were performed:
data name '_contact_author_fax' replaced with
'_publ_contact_author_fax' as specified in the replacement file
'/home/antanas/src/cod-tools/trunk/data/replacement-values/replacement_tags.lst'.

Automatic conversion script
Id: cif_correct_tags 4998 2017-03-02 13:24:31Z antanas 
;
_cod_original_sg_symbol_H-M 'P 2(1)/m'
_cod_database_code 7107852

loop_
_symmetry_equiv_pos_as_xyz
'x, y, z'
'-x, y+1/2, -z'
'-x, -y, -z'
'x, -y-1/2, z'

loop_
_atom_site_label
_atom_site_type_symbol
_atom_site_fract_x
_atom_site_fract_y
_atom_site_fract_z
_atom_site_U_iso_or_equiv
_atom_site_adp_type
_atom_site_occupancy
_atom_site_symmetry_multiplicity
_atom_site_calc_flag
_atom_site_refinement_flags
_atom_site_disorder_group
K101 K 0.81432(7) 0.2500 0.59372(4) 0.02299(17) Uani 1 2 d S .
O11 O 0.5449(2) 0.2500 0.66684(15) 0.0267(5) Uani 1 2 d S .
O12 O 0.70371(17) 0.09444(10) 0.66396(11) 0.0261(3) Uani 1 1 d . .
O13 O 0.96354(17) 0.09158(10) 0.57927(11) 0.0259(3) Uani 1 1 d . .
O14 O 1.1181(2) 0.2500 0.58012(15) 0.0260(5) Uani 1 2 d S .
C101 C 0.5077(2) 0.17425(16) 0.71235(16) 0.0295(5) Uani 1 1 d . .
H10A H 0.3999 0.1740 0.7162 0.035 Uiso 1 1 calc R .
H10B H 0.5644 0.1720 0.7761 0.035 Uiso 1 1 calc R .
C102 C 0.5459(2) 0.09807(15) 0.65777(16) 0.0290(5) Uani 1 1 d . .
H10C H 0.5089 0.0447 0.6831 0.035 Uiso 1 1 calc R .
H10D H 0.4983 0.1037 0.5921 0.035 Uiso 1 1 calc R .
C103 C 0.7503(3) 0.02115(14) 0.61803(16) 0.0287(5) Uani 1 1 d . .
H10E H 0.7081 0.0231 0.5512 0.034 Uiso 1 1 calc R .
H10F H 0.7149 -0.0319 0.6448 0.034 Uiso 1 1 calc R .
C104 C 0.9179(3) 0.02161(14) 0.63058(16) 0.0282(5) Uani 1 1 d . .
H10G H 0.9599 0.0279 0.6971 0.034 Uiso 1 1 calc R .
H10H H 0.9543 -0.0331 0.6081 0.034 Uiso 1 1 calc R .
C105 C 1.1216(2) 0.09827(15) 0.59144(16) 0.0285(5) Uani 1 1 d . .
H10I H 1.1646 0.0453 0.5692 0.034 Uiso 1 1 calc R .
H10J H 1.1625 0.1058 0.6580 0.034 Uiso 1 1 calc R .
C106 C 1.1614(2) 0.17427(15) 0.53710(16) 0.0283(5) Uani 1 1 d . .
H10K H 1.2701 0.1751 0.5363 0.034 Uiso 1 1 calc R .
H10L H 1.1089 0.1708 0.4723 0.034 Uiso 1 1 calc R .
K201 K 0.48181(7) 0.2500 0.14632(5) 0.02689(17) Uani 1 2 d S .
O21 O 0.1841(2) 0.2500 0.17258(15) 0.0282(5) Uani 1 2 d S .
O22 O 0.33741(17) 0.09151(10) 0.17189(11) 0.0267(3) Uani 1 1 d . .
O23 O 0.59639(17) 0.09327(10) 0.08360(11) 0.0269(3) Uani 1 1 d . .
O24 O 0.7566(2) 0.2500 0.08390(15) 0.0249(4) Uani 1 2 d S .
C201 C 0.1393(2) 0.17414(16) 0.21455(16) 0.0294(5) Uani 1 1 d . .
H20A H 0.0305 0.1752 0.2148 0.035 Uiso 1 1 calc R .
H20B H 0.1910 0.1700 0.2795 0.035 Uiso 1 1 calc R .
C202 C 0.1793(2) 0.09863(16) 0.15952(16) 0.0296(5) Uani 1 1 d . .
H20C H 0.1358 0.0455 0.1810 0.036 Uiso 1 1 calc R .
H20D H 0.1388 0.1068 0.0930 0.036 Uiso 1 1 calc R .
C203 C 0.3825(3) 0.02218(15) 0.11943(16) 0.0298(5) Uani 1 1 d . .
H20E H 0.3395 0.0293 0.0532 0.036 Uiso 1 1 calc R .
H20F H 0.3456 -0.0327 0.1413 0.036 Uiso 1 1 calc R .
C204 C 0.5495(3) 0.02054(14) 0.13056(16) 0.0300(5) Uani 1 1 d . .
H20G H 0.5932 0.0227 0.1971 0.036 Uiso 1 1 calc R .
H20H H 0.5831 -0.0330 0.1038 0.036 Uiso 1 1 calc R .
C205 C 0.7546(2) 0.09831(14) 0.09217(16) 0.0279(5) Uani 1 1 d . .
H20I H 0.7943 0.0452 0.0681 0.033 Uiso 1 1 calc R .
H20J H 0.7996 0.1048 0.1582 0.033 Uiso 1 1 calc R .
C206 C 0.7925(2) 0.17433(15) 0.03763(15) 0.0277(5) Uani 1 1 d . .
H20K H 0.9000 0.1738 0.0331 0.033 Uiso 1 1 calc R .
H20L H 0.7348 0.1724 -0.0259 0.033 Uiso 1 1 calc R .
P1 P 0.26252(11) 0.2500 0.91483(7) 0.0549(3) Uani 1 2 d SD .
P2 P 0.11958(10) 0.14795(5) 0.87147(5) 0.0449(2) Uani 1 1 d D .
C1 C -0.0369(3) 0.20732(19) 0.82401(16) 0.0376(5) Uani 1 1 d D .
H1 H -0.1249 0.1778 0.7973 0.045 Uiso 1 1 calc R .
P11 P 0.8069(4) 0.2500 0.3503(3) 0.156(5) Uani 0.471(5) 2 d SPD 1
P12 P 0.6966(6) 0.1565(2) 0.3625(2) 0.0995(19) Uani 0.471(5) 1 d PD 1
C11 C 0.5250(7) 0.1991(4) 0.4000(4) 0.0204(7) Uani 0.471(5) 1 d PD 1
H11 H 0.4476 0.1646 0.4169 0.024 Uiso 0.471(5) 1 calc PR 1
P11A P 0.4933(3) 0.2500 0.39768(18) 0.120(3) Uani 0.529(5) 2 d SPD 2
P12A P 0.5832(6) 0.1628(3) 0.39202(19) 0.128(3) Uani 0.529(5) 1 d PD 2
C11A C 0.7708(5) 0.1949(3) 0.3527(3) 0.0204(7) Uani 0.529(5) 1 d PD 2
H11A H 0.8457 0.1577 0.3370 0.024 Uiso 0.529(5) 1 calc PR 2

loop_
_atom_site_aniso_label
_atom_site_aniso_U_11
_atom_site_aniso_U_22
_atom_site_aniso_U_33
_atom_site_aniso_U_23
_atom_site_aniso_U_13
_atom_site_aniso_U_12
K101 0.0217(3) 0.0188(3) 0.0300(3) 0.000 0.0087(2) 0.000
O11 0.0271(11) 0.0289(11) 0.0260(10) 0.000 0.0099(8) 0.000
O12 0.0244(7) 0.0224(7) 0.0308(8) -0.0022(6) 0.0025(6) -0.0059(6)
O13 0.0257(7) 0.0225(7) 0.0289(8) 0.0030(6) 0.0024(6) 0.0040(6)
O14 0.0252(10) 0.0283(11) 0.0266(10) 0.000 0.0106(8) 0.000
C101 0.0250(10) 0.0372(13) 0.0276(11) 0.0023(9) 0.0085(8) -0.0075(9)
C102 0.0245(10) 0.0313(12) 0.0311(11) 0.0016(9) 0.0042(8) -0.0097(9)
C103 0.0345(12) 0.0173(10) 0.0325(11) -0.0021(8) -0.0001(9) -0.0042(8)
C104 0.0349(12) 0.0166(10) 0.0316(11) 0.0011(8) 0.0009(9) 0.0017(8)
C105 0.0244(10) 0.0309(12) 0.0308(11) 0.0012(9) 0.0059(8) 0.0092(9)
C106 0.0253(10) 0.0338(12) 0.0278(10) -0.0005(9) 0.0098(8) 0.0068(9)
K201 0.0244(3) 0.0225(3) 0.0359(4) 0.000 0.0114(3) 0.000
O21 0.0278(11) 0.0325(12) 0.0265(11) 0.000 0.0107(9) 0.000
O22 0.0250(7) 0.0278(8) 0.0263(7) -0.0036(6) 0.0018(6) -0.0042(6)
O23 0.0254(7) 0.0233(7) 0.0316(8) 0.0026(6) 0.0033(6) 0.0018(6)
O24 0.0278(11) 0.0227(10) 0.0258(10) 0.000 0.0092(8) 0.000
C201 0.0238(10) 0.0388(13) 0.0270(10) 0.0018(9) 0.0081(8) -0.0057(9)
C202 0.0245(10) 0.0359(12) 0.0280(11) 0.0004(9) 0.0031(8) -0.0091(9)
C203 0.0368(12) 0.0222(11) 0.0299(11) -0.0023(8) 0.0046(9) -0.0045(9)
C204 0.0361(12) 0.0209(10) 0.0331(11) 0.0026(9) 0.0060(9) 0.0027(9)
C205 0.0243(10) 0.0248(11) 0.0332(11) -0.0037(9) 0.0009(8) 0.0047(8)
C206 0.0254(10) 0.0313(12) 0.0273(10) -0.0053(9) 0.0069(8) 0.0038(9)
P1 0.0290(5) 0.1000(10) 0.0339(5) 0.000 -0.0009(4) 0.000
P2 0.0647(5) 0.0336(4) 0.0370(4) 0.0045(3) 0.0098(3) 0.0174(3)
C1 0.0331(12) 0.0532(15) 0.0252(11) -0.0028(10) 0.0013(9) -0.0015(11)
P11 0.0288(17) 0.398(15) 0.0414(17) 0.000 0.0116(13) 0.000
P12 0.182(5) 0.0514(17) 0.0467(14) -0.0157(12) -0.037(2) 0.058(2)
C11 0.0090(16) 0.035(2) 0.0186(17) -0.0011(14) 0.0056(11) -0.0001(13)
P11A 0.0168(12) 0.320(10) 0.0250(11) 0.000 0.0050(8) 0.000
P12A 0.217(5) 0.088(2) 0.0494(16) 0.0359(17) -0.064(2) -0.116(3)
C11A 0.0090(16) 0.035(2) 0.0186(17) -0.0011(14) 0.0056(11) -0.0001(13)

loop_
_atom_type_symbol
_atom_type_description
_atom_type_scat_dispersion_real
_atom_type_scat_dispersion_imag
_atom_type_scat_source
C C 0.0181 0.0091 'International Tables Vol C Tables 4.2.6.8 and 6.1.1.4'
H H 0.0000 0.0000 'International Tables Vol C Tables 4.2.6.8 and 6.1.1.4'
O O 0.0492 0.0322 'International Tables Vol C Tables 4.2.6.8 and 6.1.1.4'
P P 0.2955 0.4335 'International Tables Vol C Tables 4.2.6.8 and 6.1.1.4'
K K 0.3868 1.0657 'International Tables Vol C Tables 4.2.6.8 and 6.1.1.4'

loop_
_geom_angle_atom_site_label_1
_geom_angle_atom_site_label_2
_geom_angle_atom_site_label_3
_geom_angle
_geom_angle_site_symmetry_1
_geom_angle_site_symmetry_3
O14 K101 O11 162.10(7) . .
O14 K101 O13 60.43(3) . 4_565
O11 K101 O13 118.79(3) . 4_565
O14 K101 O13 60.43(3) . .
O11 K101 O13 118.79(3) . .
O13 K101 O13 120.65(7) 4_565 .
O14 K101 O12 115.54(4) . 4_565
O11 K101 O12 59.37(3) . 4_565
O13 K101 O12 59.55(5) 4_565 4_565
O13 K101 O12 163.21(5) . 4_565
O14 K101 O12 115.54(4) . .
O11 K101 O12 59.37(3) . .
O13 K101 O12 163.21(5) 4_565 .
O13 K101 O12 59.55(5) . .
O12 K101 O12 114.83(7) 4_565 .
O14 K101 C1 80.54(6) . 4_665
O11 K101 C1 81.89(6) . 4_665
O13 K101 C1 77.91(6) 4_565 4_665
O13 K101 C1 97.03(6) . 4_665
O12 K101 C1 66.27(6) 4_565 4_665
O12 K101 C1 85.37(6) . 4_665
O14 K101 C1 80.54(6) . 1_655
O11 K101 C1 81.89(6) . 1_655
O13 K101 C1 97.03(6) 4_565 1_655
O13 K101 C1 77.91(6) . 1_655
O12 K101 C1 85.37(6) 4_565 1_655
O12 K101 C1 66.27(6) . 1_655
C1 K101 C1 22.01(10) 4_665 1_655
O14 K101 P11 77.74(8) . .
O11 K101 P11 120.17(8) . .
O13 K101 P11 81.79(4) 4_565 .
O13 K101 P11 81.79(4) . .
O12 K101 P11 114.02(4) 4_565 .
O12 K101 P11 114.02(4) . .
C1 K101 P11 155.61(7) 4_665 .
C1 K101 P11 155.61(7) 1_655 .
O14 K101 P12A 113.16(12) . .
O11 K101 P12A 83.31(11) . .
O13 K101 P12A 119.31(5) 4_565 .
O13 K101 P12A 80.41(10) . .
O12 K101 P12A 114.79(11) 4_565 .
O12 K101 P12A 77.47(5) . .
C1 K101 P12A 161.44(7) 4_665 .
C1 K101 P12A 143.50(6) 1_655 .
P11 K101 P12A 42.64(7) . .
O14 K101 P12A 113.16(12) . 4_565
O11 K101 P12A 83.31(11) . 4_565
O13 K101 P12A 80.41(10) 4_565 4_565
O13 K101 P12A 119.31(5) . 4_565
O12 K101 P12A 77.47(5) 4_565 4_565
O12 K101 P12A 114.79(11) . 4_565
C1 K101 P12A 143.50(6) 4_665 4_565
C1 K101 P12A 161.44(7) 1_655 4_565
P11 K101 P12A 42.64(7) . 4_565
P12A K101 P12A 44.37(13) . 4_565
O14 K101 P12 94.48(10) . .
O11 K101 P12 101.94(11) . .
O13 K101 P12 110.31(10) 4_565 .
O13 K101 P12 70.05(5) . .
O12 K101 P12 126.54(5) 4_565 .
O12 K101 P12 85.87(9) . .
C1 K101 P12 166.87(6) 4_665 .
C1 K101 P12 145.34(7) 1_655 .
P11 K101 P12 28.67(9) . .
P12A K101 P12 18.69(10) . .
P12A K101 P12 49.60(5) 4_565 .
C101 O11 C101 112.1(2) 4_565 .
C101 O11 K101 117.61(13) 4_565 .
C101 O11 K101 117.61(13) . .
C103 O12 C102 112.06(17) . .
C103 O12 K101 111.07(12) . .
C102 O12 K101 110.54(13) . .
C104 O13 C105 111.43(17) . .
C104 O13 K101 116.28(12) . .
C105 O13 K101 114.31(13) . .
C106 O14 C106 112.1(2) . 4_565
C106 O14 K101 112.23(13) . .
C106 O14 K101 112.23(13) 4_565 .
O11 C101 C102 108.32(18) . .
O11 C101 H10A 110.0 . .
C102 C101 H10A 110.0 . .
O11 C101 H10B 110.0 . .
C102 C101 H10B 110.0 . .
H10A C101 H10B 108.4 . .
O12 C102 C101 108.34(18) . .
O12 C102 H10C 110.0 . .
C101 C102 H10C 110.0 . .
O12 C102 H10D 110.0 . .
C101 C102 H10D 110.0 . .
H10C C102 H10D 108.4 . .
O12 C103 C104 108.15(17) . .
O12 C103 H10E 110.1 . .
C104 C103 H10E 110.1 . .
O12 C103 H10F 110.1 . .
C104 C103 H10F 110.1 . .
H10E C103 H10F 108.4 . .
O13 C104 C103 108.40(17) . .
O13 C104 H10G 110.0 . .
C103 C104 H10G 110.0 . .
O13 C104 H10H 110.0 . .
C103 C104 H10H 110.0 . .
H10G C104 H10H 108.4 . .
O13 C105 C106 108.44(18) . .
O13 C105 H10I 110.0 . .
C106 C105 H10I 110.0 . .
O13 C105 H10J 110.0 . .
C106 C105 H10J 110.0 . .
H10I C105 H10J 108.4 . .
O14 C106 C105 108.20(17) . .
O14 C106 H10K 110.1 . .
C105 C106 H10K 110.1 . .
O14 C106 H10L 110.1 . .
C105 C106 H10L 110.1 . .
H10K C106 H10L 108.4 . .
O21 K201 O24 169.00(7) . .
O21 K201 O22 60.33(3) . .
O24 K201 O22 119.86(3) . .
O21 K201 O22 60.33(3) . 4_565
O24 K201 O22 119.86(3) . 4_565
O22 K201 O22 120.13(7) . 4_565
O21 K201 O23 117.05(4) . .
O24 K201 O23 60.31(3) . .
O22 K201 O23 60.14(4) . .
O22 K201 O23 168.61(5) 4_565 .
O21 K201 O23 117.05(4) . 4_565
O24 K201 O23 60.31(3) . 4_565
O22 K201 O23 168.61(5) . 4_565
O22 K201 O23 60.14(4) 4_565 4_565
O23 K201 O23 117.04(7) . 4_565
O21 K201 P1 74.39(5) . 1_554
O24 K201 P1 94.60(5) . 1_554
O22 K201 P1 85.84(3) . 1_554
O22 K201 P1 85.84(3) 4_565 1_554
O23 K201 P1 82.82(4) . 1_554
O23 K201 P1 82.82(4) 4_565 1_554
O21 K201 P11A 74.49(6) . .
O24 K201 P11A 116.51(6) . .
O22 K201 P11A 78.87(4) . .
O22 K201 P11A 78.87(4) 4_565 .
O23 K201 P11A 111.65(4) . .
O23 K201 P11A 111.65(4) 4_565 .
P1 K201 P11A 148.89(5) 1_554 .
O21 K201 P12 105.61(11) . 4_565
O24 K201 P12 84.49(11) . 4_565
O22 K201 P12 114.58(5) . 4_565
O22 K201 P12 74.91(9) 4_565 4_565
O23 K201 P12 115.88(10) . 4_565
O23 K201 P12 76.75(5) 4_565 4_565
P1 K201 P12 156.99(5) 1_554 4_565
P11A K201 P12 39.06(6) . 4_565
O21 K201 P12 105.61(11) . .
O24 K201 P12 84.49(11) . .
O22 K201 P12 74.91(9) . .
O22 K201 P12 114.58(5) 4_565 .
O23 K201 P12 76.75(5) . .
O23 K201 P12 115.88(10) 4_565 .
P1 K201 P12 156.99(5) 1_554 .
P11A K201 P12 39.06(6) . .
P12 K201 P12 45.94(11) 4_565 .
O21 K201 P12A 87.84(10) . 4_565
O24 K201 P12A 102.43(11) . 4_565
O22 K201 P12A 103.38(10) . 4_565
O22 K201 P12A 67.27(4) 4_565 4_565
O23 K201 P12A 124.11(5) . 4_565
O23 K201 P12A 87.30(10) 4_565 4_565
P1 K201 P12A 152.75(4) 1_554 4_565
P11A K201 P12A 24.54(9) . 4_565
P12 K201 P12A 18.02(9) 4_565 4_565
P12 K201 P12A 47.72(5) . 4_565
O21 K201 P12A 87.84(10) . .
O24 K201 P12A 102.43(11) . .
O22 K201 P12A 67.27(4) . .
O22 K201 P12A 103.38(10) 4_565 .
O23 K201 P12A 87.30(10) . .
O23 K201 P12A 124.11(5) 4_565 .
P1 K201 P12A 152.75(4) 1_554 .
P11A K201 P12A 24.54(9) . .
P12 K201 P12A 47.72(5) 4_565 .
P12 K201 P12A 18.02(9) . .
P12A K201 P12A 41.76(12) 4_565 .
C201 O21 C201 112.5(2) 4_565 .
C201 O21 K201 114.24(13) 4_565 .
C201 O21 K201 114.24(13) . .
C203 O22 C202 111.32(17) . .
C203 O22 K201 114.10(12) . .
C202 O22 K201 113.14(13) . .
C205 O23 C204 112.19(17) . .
C205 O23 K201 109.82(12) . .
C204 O23 K201 111.77(12) . .
C206 O24 C206 111.9(2) . 4_565
C206 O24 K201 116.16(12) . .
C206 O24 K201 116.16(12) 4_565 .
O21 C201 C202 108.01(17) . .
O21 C201 H20A 110.1 . .
C202 C201 H20A 110.1 . .
O21 C201 H20B 110.1 . .
C202 C201 H20B 110.1 . .
H20A C201 H20B 108.4 . .
O22 C202 C201 108.63(18) . .
O22 C202 H20C 110.0 . .
C201 C202 H20C 110.0 . .
O22 C202 H20D 110.0 . .
C201 C202 H20D 110.0 . .
H20C C202 H20D 108.3 . .
O22 C203 C204 109.20(18) . .
O22 C203 H20E 109.8 . .
C204 C203 H20E 109.8 . .
O22 C203 H20F 109.8 . .
C204 C203 H20F 109.8 . .
H20E C203 H20F 108.3 . .
O23 C204 C203 108.10(18) . .
O23 C204 H20G 110.1 . .
C203 C204 H20G 110.1 . .
O23 C204 H20H 110.1 . .
C203 C204 H20H 110.1 . .
H20G C204 H20H 108.4 . .
O23 C205 C206 108.19(17) . .
O23 C205 H20I 110.1 . .
C206 C205 H20I 110.1 . .
O23 C205 H20J 110.1 . .
C206 C205 H20J 110.1 . .
H20I C205 H20J 108.4 . .
O24 C206 C205 108.17(17) . .
O24 C206 H20K 110.1 . .
C205 C206 H20K 110.1 . .
O24 C206 H20L 110.1 . .
C205 C206 H20L 110.1 . .
H20K C206 H20L 108.4 . .
P2 P1 P2 99.32(6) . 4_565
P2 P1 K201 120.20(3) . 1_556
P2 P1 K201 120.20(3) 4_565 1_556
C1 P2 P1 98.29(10) . .
C1 C1 P2 122.04(10) 4_565 .
C1 C1 K101 78.99(5) 4_565 1_455
P2 C1 K101 130.54(11) . 1_455
C1 C1 H1 119.0 4_565 .
P2 C1 H1 119.0 . .
K101 C1 H1 61.7 1_455 .
P12 P11 P12 108.6(3) . 4_565
P12 P11 K101 79.65(15) . .
P12 P11 K101 79.65(15) 4_565 .
P12 P11 K201 72.86(15) . .
P12 P11 K201 72.86(15) 4_565 .
K101 P11 K201 131.73(10) . .
P11 P12 C11 104.4(2) . .
P11 P12 K101 71.68(15) . .
C11 P12 K101 73.8(2) . .
P11 P12 K201 79.80(16) . .
C11 P12 K201 76.2(2) . .
K101 P12 K201 131.19(6) . .
C11 C11 P12 110.9(2) 4_565 .
C11 C11 H11 124.5 4_565 .
P12 C11 H11 124.5 . .
P12A P11A P12A 116.8(3) 4_565 .
P12A P11A K201 83.07(14) 4_565 .
P12A P11A K201 83.07(14) . .
P12A P11A K101 72.37(12) 4_565 .
P12A P11A K101 72.37(12) . .
K201 P11A K101 131.34(8) . .
P11A P12A C11A 106.1(2) . .
P11A P12A K101 82.65(15) . .
C11A P12A K101 73.89(16) . .
P11A P12A K201 72.39(12) . .
C11A P12A K201 73.76(16) . .
K101 P12A K201 131.13(6) . .
C11A C11A P12A 104.9(2) 4_565 .
C11A C11A H11A 127.6 4_565 .
P12A C11A H11A 127.6 . .

loop_
_geom_bond_atom_site_label_1
_geom_bond_atom_site_label_2
_geom_bond_distance
_geom_bond_site_symmetry_2
K101 O14 2.799(2) .
K101 O11 2.825(2) .
K101 O13 2.8396(15) 4_565
K101 O13 2.8396(15) .
K101 O12 2.8752(15) 4_565
K101 O12 2.8752(15) .
K101 C1 3.481(2) 4_665
K101 C1 3.481(2) 1_655
K101 P11 3.546(4) .
K101 P12A 3.596(2) .
K101 P12A 3.596(2) 4_565
K101 P12 3.675(2) .
O11 C101 1.422(3) 4_565
O11 C101 1.422(3) .
O12 C103 1.423(3) .
O12 C102 1.424(3) .
O13 C104 1.422(3) .
O13 C105 1.422(3) .
O14 C106 1.422(2) .
O14 C106 1.422(2) 4_565
C101 C102 1.501(3) .
C101 H10A 0.9900 .
C101 H10B 0.9900 .
C102 H10C 0.9900 .
C102 H10D 0.9900 .
C103 C104 1.504(3) .
C103 H10E 0.9900 .
C103 H10F 0.9900 .
C104 H10G 0.9900 .
C104 H10H 0.9900 .
C105 C106 1.502(3) .
C105 H10I 0.9900 .
C105 H10J 0.9900 .
C106 H10K 0.9900 .
C106 H10L 0.9900 .
K201 O21 2.793(2) .
K201 O24 2.794(2) .
K201 O22 2.8481(16) .
K201 O22 2.8481(16) 4_565
K201 O23 2.8619(16) .
K201 O23 2.8619(16) 4_565
K201 P1 3.6370(12) 1_554
K201 P11A 3.658(3) .
K201 P12 3.730(2) 4_565
K201 P12 3.730(2) .
K201 P12A 3.809(2) 4_565
K201 P12A 3.809(2) .
O21 C201 1.421(3) 4_565
O21 C201 1.421(3) .
O22 C203 1.422(3) .
O22 C202 1.423(3) .
O23 C205 1.425(3) .
O23 C204 1.425(3) .
O24 C206 1.422(2) .
O24 C206 1.422(2) 4_565
C201 C202 1.502(3) .
C201 H20A 0.9900 .
C201 H20B 0.9900 .
C202 H20C 0.9900 .
C202 H20D 0.9900 .
C203 C204 1.500(3) .
C203 H20E 0.9900 .
C203 H20F 0.9900 .
C204 H20G 0.9900 .
C204 H20H 0.9900 .
C205 C206 1.498(3) .
C205 H20I 0.9900 .
C205 H20J 0.9900 .
C206 H20K 0.9900 .
C206 H20L 0.9900 .
P1 P2 2.0851(11) .
P1 P2 2.0851(11) 4_565
P1 K201 3.6370(12) 1_556
P2 C1 1.743(3) .
C1 C1 1.329(6) 4_565
C1 K101 3.481(2) 1_455
C1 H1 0.9500 .
P11 P12 1.792(6) .
P11 P12 1.792(6) 4_565
P12 C11 1.856(6) .
C11 C11 1.584(11) 4_565
C11 H11 0.9500 .
P11A P12A 1.594(6) 4_565
P11A P12A 1.594(6) .
P12A C11A 1.950(6) .
C11A C11A 1.715(10) 4_565
C11A H11A 0.9500 .
